data_7705872
loop_
_publ_author_name
'Shankar, Ravi'
'Mahavar, Nidhi'

_publ_section_title
;
 A catalytic study of water dispersed gold nanoparticles for the
 hydrolytic oxidation of diorganosilanes - <i>en route</i> formation of a
 Pickering catalyst and synthesis of tetraorganodisiloxane-1,3-diols.
;
_journal_issue 46
_journal_name_full 'Dalton transactions (Cambridge, England : 2003)'
_journal_page_first 16633
_journal_page_last 16637
_journal_paper_doi 10.1039/d0dt03252b
_journal_volume 49
_journal_year 2020
_chemical_formula_moiety 'C14 H30 O3 Si2'
_chemical_formula_sum 'C14 H30 O3 Si2'
_chemical_formula_weight 302.56
_space_group_crystal_system monoclinic
_space_group_IT_number 14
_space_group_name_Hall '-P 2yn'
_space_group_name_H-M_alt 'P 1 21/n 1'
_atom_sites_solution_hydrogens mixed
_audit_creation_date 2020-10-05
_audit_creation_method
;
Olex2 1.3-dev
(compiled 2020.09.11 svn.rc89507dd for OlexSys, GUI svn.r5830)
;
_audit_update_record
;
2020-10-07 deposited with the CCDC.	2020-10-26 downloaded from the CCDC.
;
_cell_angle_alpha 90
_cell_angle_beta 102.749(2)
_cell_angle_gamma 90
_cell_formula_units_Z 4
_cell_length_a 12.8568(7)
_cell_length_b 6.6114(3)
_cell_length_c 21.7760(11)
_cell_measurement_reflns_used 9972
_cell_measurement_temperature 273(2)
_cell_measurement_theta_max 27.75
_cell_measurement_theta_min 3.23
_cell_volume 1805.36(16)
_computing_cell_refinement 'Bruker SAINT'
_computing_data_collection 'Bruker APEX3'
_computing_data_reduction 'Bruker SAINT'
_computing_molecular_graphics 'Olex2 1.3-dev (Dolomanov et al., 2009)'
_computing_publication_material 'Olex2 1.3-dev (Dolomanov et al., 2009)'
_computing_structure_refinement 'SHELXL 2018/3 (Sheldrick, 2015)'
_computing_structure_solution 'SHELXT 2014/5 (Sheldrick, 2014)'
_diffrn_ambient_temperature 273.15
_diffrn_measured_fraction_theta_full 0.996
_diffrn_measured_fraction_theta_max 0.996
_diffrn_measurement_device_type 'Bruker APEX-III CCD'
_diffrn_measurement_method '\f and \w scans'
_diffrn_radiation_type MoK\a
_diffrn_radiation_wavelength 0.71073
_diffrn_reflns_av_R_equivalents 0.0521
_diffrn_reflns_av_unetI/netI 0.0281
_diffrn_reflns_Laue_measured_fraction_full 0.996
_diffrn_reflns_Laue_measured_fraction_max 0.996
_diffrn_reflns_limit_h_max 16
_diffrn_reflns_limit_h_min -16
_diffrn_reflns_limit_k_max 8
_diffrn_reflns_limit_k_min -8
_diffrn_reflns_limit_l_max 25
_diffrn_reflns_limit_l_min -27
_diffrn_reflns_number 31060
_diffrn_reflns_point_group_measured_fraction_full 0.996
_diffrn_reflns_point_group_measured_fraction_max 0.996
_diffrn_reflns_theta_full 25.242
_diffrn_reflns_theta_max 26.997
_diffrn_reflns_theta_min 3.227
_exptl_absorpt_coefficient_mu 0.199
_exptl_absorpt_correction_T_max 0.937
_exptl_absorpt_correction_T_min 0.903
_exptl_absorpt_correction_type multi-scan
_exptl_absorpt_process_details 'SADABS-2008/1 - Bruker AXS area detector scaling and absorption correction'
_exptl_crystal_colour Colorless
_exptl_crystal_density_diffrn 1.113
_exptl_crystal_description Needles
_exptl_crystal_F_000 664
_exptl_crystal_size_max 0.928
_exptl_crystal_size_mid 0.428
_exptl_crystal_size_min 0.326
_refine_diff_density_max 0.226
_refine_diff_density_min -0.172
_refine_diff_density_rms 0.034
_refine_ls_extinction_method none
_refine_ls_goodness_of_fit_ref 1.080
_refine_ls_hydrogen_treatment mixed
_refine_ls_matrix_type full
_refine_ls_number_parameters 290
_refine_ls_number_reflns 3941
_refine_ls_number_restraints 527
_refine_ls_restrained_S_all 1.047
_refine_ls_R_factor_all 0.0685
_refine_ls_R_factor_gt 0.0479
_refine_ls_shift/su_max 0.000
_refine_ls_shift/su_mean 0.000
_refine_ls_structure_factor_coef Fsqd
_refine_ls_weighting_details 'w=1/[\s^2^(Fo^2^)+(0.0511P)^2^+0.7488P] where P=(Fo^2^+2Fc^2^)/3'
_refine_ls_weighting_scheme calc
_refine_ls_wR_factor_gt 0.1213
_refine_ls_wR_factor_ref 0.1388
_reflns_Friedel_coverage 0.000
_reflns_number_gt 2981
_reflns_number_total 3941
_reflns_threshold_expression 'I > 2\s(I)'
_cod_data_source_file d0dt03252b2.cif
_cod_data_source_block 2
_cod_depositor_comments
;
The following automatic conversions were performed:

data item '_exptl_absorpt_correction_type' value 'Multi-scan' was
changed to 'multi-scan' in accordance with the
/home/data/users/saulius/crontab/automatic-downloads/rss-feeds/RSC/lib/dictionaries/cif_core.dic
dictionary named 'cif_core.dic' version 2.4.2 last updated on
2011-04-26.

Automatic conversion script
Id: cif_fix_values 7556 2019-12-06 15:28:31Z antanas 
;
_cod_database_code 7705872
_shelx_shelxl_version_number 2018/3
_shelx_space_group_comment
;
The symmetry employed for this shelxl refinement is uniquely defined
by the following loop, which should always be used as a source of
symmetry information in preference to the above space-group names.
They are only intended as comments.
;
_olex2_refinement_description
;
1. Fixed Uiso
 At 1.2 times of:
  All C(H) groups, All C(H,H) groups
 At 1.5 times of:
  All C(H,H,H) groups
2. Restrained distances
 O1-H1A
 0.92 with sigma of 0.02
 O3-H3
 0.92 with sigma of 0.02
 C1_1-C2_1 = C1_1-C6_1 = C2_1-C3_1 = C3_1-C4_1 = C4_1-C5_1 = C5_1-C6_1
 1.54 with sigma of 0.02
 C1_2-C2_2 = C1_2-C6_2 = C2_2-C3_2 = C3_2-C4_2 = C4_2-C5_2 = C5_2-C6_2
 1.54 with sigma of 0.02
 C1_3-C2_3 = C1_3-C6_3 = C2_3-C3_3 = C3_3-C4_3 = C4_3-C5_3 = C5_3-C6_3
 1.54 with sigma of 0.02
 C1_1-C3_1 = C1_1-C5_1 = C2_1-C4_1 = C3_1-C5_1 = C4_1-C6_1
 2.54 with sigma of 0.04
 C1_2-C3_2 = C1_2-C5_2 = C2_2-C4_2 = C3_2-C5_2 = C4_2-C6_2
 2.54 with sigma of 0.04
 C1_3-C3_3 = C1_3-C5_3 = C2_3-C4_3 = C3_3-C5_3 = C4_3-C6_3
 2.54 with sigma of 0.04
 C1_1-C5_1 \\sim C3_1-C5_1 \\sim C2_1-C6_1 \\sim C2_1-C4_1 \\sim C4_1-C6_1
\\sim C1_1-C3_1
 C1_2-C5_2 \\sim C3_2-C5_2 \\sim C2_2-C6_2 \\sim C2_2-C4_2 \\sim C4_2-C6_2
\\sim C1_2-C3_2
 C1_3-C5_3 \\sim C3_3-C5_3 \\sim C2_3-C6_3 \\sim C2_3-C4_3 \\sim C4_3-C6_3
\\sim C1_3-C3_3
 with sigma of 0.04
 C1_1-C2_1 \\sim C2_1-C3_1 \\sim C3_1-C4_1 \\sim C4_1-C5_1 \\sim C5_1-C6_1
\\sim C6_1-C1_1
 C1_2-C2_2 \\sim C2_2-C3_2 \\sim C3_2-C4_2 \\sim C4_2-C5_2 \\sim C5_2-C6_2
\\sim C6_2-C1_2
 C1_3-C2_3 \\sim C2_3-C3_3 \\sim C3_3-C4_3 \\sim C4_3-C5_3 \\sim C5_3-C6_3
\\sim C6_3-C1_3
 with sigma of 0.02
3. Uiso/Uaniso restraints and constraints
All non-hydrogen atoms have similar U: within 1A with sigma of 0.04 and sigma
for terminal atoms of 0.08 within 1A
4. Rigid body (RIGU) restrains
 C1_1, C2_1, C3_1, C4_1, C5_1, C6_1
 with sigma for 1-2 distances of 0.004 and sigma for 1-3 distances of 0.004
 C1_2, C2_2, C3_2, C4_2, C5_2, C6_2
 with sigma for 1-2 distances of 0.004 and sigma for 1-3 distances of 0.004
 C1_3, C2_3, C3_3, C4_3, C5_3, C6_3
 with sigma for 1-2 distances of 0.004 and sigma for 1-3 distances of 0.004
 C1_3, C5_3, C6_3, C2_3, C4_3, C3_3
 with sigma for 1-2 distances of 0.0001 and sigma for 1-3 distances of 0.0001
5. Others
 Fixed Sof: C1(0.55) H1A(0.55) H1B(0.55) C2(0.55) H2A(0.55) H2B(0.55) C3(0.55)
 H3A(0.55) H3B(0.55) C4(0.55) H4A(0.55) H4B(0.55) C5(0.55) H5(0.55) C6(0.55)
 H6A(0.55) H6B(0.55) C1(0.3) H1A(0.3) H1B(0.3) C2(0.3) H2A(0.3) H2B(0.3)
 C3(0.3) H3A(0.3) H3B(0.3) C4(0.3) H4A(0.3) H4B(0.3) C5(0.3) H5(0.3) C6(0.3)
 H6A(0.3) H6B(0.3) C1(0.15) H1A(0.15) H1B(0.15) C2(0.15) H2A(0.15) H2B(0.15)
 C3(0.15) H3A(0.15) H3B(0.15) C4(0.15) H4A(0.15) H4B(0.15) C5(0.15) H5(0.15)
 C6(0.15) H6A(0.15) H6B(0.15)
6.a Ternary CH refined with riding coordinates:
 C1(H1), C5(H5), C5(H5), C5(H5)
6.b Secondary CH2 refined with riding coordinates:
 C2(H2A,H2B), C3(H3A,H3B), C4(H4A,H4B), C5(H5A,H5B), C6(H6A,H6B), C1(H1A,H1B),
 C2(H2A,H2B), C3(H3A,H3B), C4(H4A,H4B), C6(H6A,H6B), C1(H1A,H1B), C2(H2A,H2B),
 C3(H3A,H3B), C4(H4A,H4B), C6(H6A,H6B), C1(H1A,H1B), C2(H2A,H2B), C3(H3A,H3B),
 C4(H4A,H4B), C6(H6A,H6B)
6.c Idealised Me refined as rotating group:
 C7(H7A,H7B,H7C), C8(H8A,H8B,H8C)
;
_olex2_submission_special_instructions 'No special instructions were received'

loop_
_space_group_symop_operation_xyz
'x, y, z'
'-x+1/2, y+1/2, -z+1/2'
'-x, -y, -z'
'x-1/2, -y-1/2, z-1/2'

loop_
_atom_site_label
_atom_site_type_symbol
_atom_site_fract_x
_atom_site_fract_y
_atom_site_fract_z
_atom_site_U_iso_or_equiv
_atom_site_adp_type
_atom_site_occupancy
_atom_site_site_symmetry_order
_atom_site_calc_flag
_atom_site_refinement_flags_posn
_atom_site_refinement_flags_adp
_atom_site_refinement_flags_occupancy
_atom_site_disorder_assembly
_atom_site_disorder_group
C1 C 0.42904(18) 0.1809(3) 0.66010(11) 0.0628(6) Uani 1 1 d . . . . .
H1 H 0.444836 0.106418 0.624320 0.075 Uiso 1 1 calc R U . . .
C2 C 0.3330(2) 0.3132(5) 0.63396(16) 0.0923(9) Uani 1 1 d . . . . .
H2A H 0.316521 0.393390 0.667882 0.111 Uiso 1 1 calc R U . . .
H2B H 0.350801 0.405627 0.603228 0.111 Uiso 1 1 calc R U . . .
C3 C 0.2355(2) 0.1927(6) 0.60324(18) 0.1170(12) Uani 1 1 d . . . . .
H3A H 0.175489 0.283630 0.590120 0.140 Uiso 1 1 calc R U . . .
H3B H 0.248453 0.125771 0.565993 0.140 Uiso 1 1 calc R U . . .
C4 C 0.2082(3) 0.0364(6) 0.64767(19) 0.1153(12) Uani 1 1 d . . . . .
H4A H 0.185920 0.104000 0.682160 0.138 Uiso 1 1 calc R U . . .
H4B H 0.149124 -0.045516 0.625558 0.138 Uiso 1 1 calc R U . . .
C5 C 0.3014(3) -0.0971(6) 0.6734(2) 0.1294(14) Uani 1 1 d . . . . .
H5A H 0.317507 -0.178197 0.639555 0.155 Uiso 1 1 calc R U . . .
H5B H 0.283005 -0.188396 0.704243 0.155 Uiso 1 1 calc R U . . .
C6 C 0.3995(3) 0.0246(5) 0.70408(17) 0.1109(12) Uani 1 1 d . . . . .
H6A H 0.386197 0.092226 0.741126 0.133 Uiso 1 1 calc R U . . .
H6B H 0.459158 -0.066836 0.717667 0.133 Uiso 1 1 calc R U . . .
C7 C 0.5360(2) 0.4854(4) 0.76271(12) 0.0833(8) Uani 1 1 d . . . . .
H7A H 0.601462 0.556452 0.778857 0.125 Uiso 1 1 calc R U . . .
H7B H 0.519794 0.400169 0.795041 0.125 Uiso 1 1 calc R U . . .
H7C H 0.479341 0.581069 0.749478 0.125 Uiso 1 1 calc R U . . .
C8 C 0.5707(2) 0.7832(4) 0.55234(13) 0.0887(8) Uani 1 1 d . . . . .
H8A H 0.549968 0.695675 0.516557 0.133 Uiso 1 1 calc R U . . .
H8B H 0.611912 0.893761 0.541755 0.133 Uiso 1 1 calc R U . . .
H8C H 0.508173 0.834811 0.564205 0.133 Uiso 1 1 calc R U . . .
O1 O 0.65228(13) 0.1802(3) 0.72130(8) 0.0683(4) Uani 1 1 d D . . . .
O2 O 0.57518(14) 0.4722(3) 0.63960(8) 0.0743(5) Uani 1 1 d . . . . .
O3 O 0.69272(13) 0.8019(2) 0.67571(8) 0.0663(4) Uani 1 1 d D . . . .
Si1 Si 0.55042(5) 0.32847(9) 0.69485(3) 0.0579(2) Uani 1 1 d . . . . .
Si2 Si 0.65148(5) 0.64018(9) 0.61849(3) 0.0564(2) Uani 1 1 d . . . . .
H1A H 0.659(2) 0.072(3) 0.7009(11) 0.081(8) Uiso 1 1 d D . . . .
H3 H 0.7376(19) 0.753(4) 0.7072(10) 0.087(9) Uiso 1 1 d D . . . .
C1_1 C 0.9489(7) 0.4810(15) 0.5828(5) 0.138(4) Uani 0.55 1 d D U P A 1
H1A_1 H 1.000416 0.567173 0.568988 0.165 Uiso 0.55 1 calc R U P A 1
H1B_1 H 0.982963 0.423571 0.623207 0.165 Uiso 0.55 1 calc R U P A 1
C2_1 C 0.9163(7) 0.3145(13) 0.5362(4) 0.110(3) Uani 0.55 1 d D U P A 1
H2A_1 H 0.977711 0.230912 0.534748 0.133 Uiso 0.55 1 calc R U P A 1
H2B_1 H 0.890205 0.371902 0.494618 0.133 Uiso 0.55 1 calc R U P A 1
C3_1 C 0.8295(6) 0.1843(9) 0.5536(4) 0.1055(19) Uani 0.55 1 d D U P A 1
H3A_1 H 0.858544 0.113931 0.592712 0.127 Uiso 0.55 1 calc R U P A 1
H3B_1 H 0.806435 0.083519 0.521088 0.127 Uiso 0.55 1 calc R U P A 1
C4_1 C 0.7338(6) 0.3099(9) 0.5612(3) 0.082(2) Uani 0.55 1 d D U P A 1
H4A_1 H 0.683351 0.223500 0.575948 0.099 Uiso 0.55 1 calc R U P A 1
H4B_1 H 0.698478 0.364493 0.520621 0.099 Uiso 0.55 1 calc R U P A 1
C5_1 C 0.7666(4) 0.4830(8) 0.6076(2) 0.0562(12) Uani 0.55 1 d D U P A 1
H5_1 H 0.797066 0.421144 0.648562 0.067 Uiso 0.55 1 calc R U P A 1
C6_1 C 0.8539(4) 0.6070(8) 0.5902(3) 0.0933(17) Uani 0.55 1 d D . P A 1
H6A_1 H 0.877618 0.708297 0.622497 0.112 Uiso 0.55 1 calc R U P A 1
H6B_1 H 0.825465 0.677228 0.550978 0.112 Uiso 0.55 1 calc R U P A 1
C1_2 C 0.8254(11) 0.291(2) 0.5099(5) 0.100(4) Uani 0.3 1 d D U P A 2
H1A_2 H 0.800851 0.174444 0.483705 0.120 Uiso 0.3 1 calc R U P A 2
H1B_2 H 0.849012 0.392776 0.483836 0.120 Uiso 0.3 1 calc R U P A 2
C2_2 C 0.9180(14) 0.230(2) 0.5630(6) 0.096(5) Uani 0.3 1 d D U P A 2
H2A_2 H 0.897489 0.114418 0.585002 0.116 Uiso 0.3 1 calc R U P A 2
H2B_2 H 0.978274 0.191209 0.545633 0.116 Uiso 0.3 1 calc R U P A 2
C3_2 C 0.9500(9) 0.402(2) 0.6087(7) 0.085(5) Uani 0.3 1 d D U P A 2
H3A_2 H 0.976555 0.512975 0.587496 0.102 Uiso 0.3 1 calc R U P A 2
H3B_2 H 1.007286 0.357232 0.642897 0.102 Uiso 0.3 1 calc R U P A 2
C4_2 C 0.8567(9) 0.4753(16) 0.6356(4) 0.067(3) Uani 0.3 1 d D U P A 2
H4A_2 H 0.832584 0.366185 0.658801 0.080 Uiso 0.3 1 calc R U P A 2
H4B_2 H 0.880311 0.585639 0.664703 0.080 Uiso 0.3 1 calc R U P A 2
C5_2 C 0.7645(10) 0.5468(18) 0.5836(6) 0.052(2) Uani 0.3 1 d D U P A 2
H5_2 H 0.789808 0.660629 0.562041 0.062 Uiso 0.3 1 calc R U P A 2
C6_2 C 0.7339(9) 0.3754(18) 0.5362(6) 0.077(4) Uani 0.3 1 d D U P A 2
H6A_2 H 0.678908 0.424013 0.501360 0.093 Uiso 0.3 1 calc R U P A 2
H6B_2 H 0.703509 0.266116 0.556188 0.093 Uiso 0.3 1 calc R U P A 2
C1_3 C 0.939(2) 0.339(5) 0.6049(12) 0.083(3) Uani 0.15 1 d D U P A 3
H1A_3 H 0.980905 0.453602 0.596612 0.100 Uiso 0.15 1 calc R U P A 3
H1B_3 H 0.985354 0.248526 0.633707 0.100 Uiso 0.15 1 calc R U P A 3
C2_3 C 0.892(3) 0.228(4) 0.5435(12) 0.087(3) Uani 0.15 1 d D U P A 3
H2A_3 H 0.848811 0.115327 0.551544 0.104 Uiso 0.15 1 calc R U P A 3
H2B_3 H 0.948764 0.176574 0.525063 0.104 Uiso 0.15 1 calc R U P A 3
C3_3 C 0.823(2) 0.378(4) 0.4983(10) 0.088(3) Uani 0.15 1 d D U P A 3
H3A_3 H 0.865774 0.494029 0.492075 0.105 Uiso 0.15 1 calc R U P A 3
H3B_3 H 0.796916 0.313521 0.457817 0.105 Uiso 0.15 1 calc R U P A 3
C4_3 C 0.7297(19) 0.445(4) 0.5264(12) 0.085(3) Uani 0.15 1 d D U P A 3
H4A_3 H 0.686734 0.328367 0.531676 0.102 Uiso 0.15 1 calc R U P A 3
H4B_3 H 0.685053 0.538336 0.497749 0.102 Uiso 0.15 1 calc R U P A 3
C5_3 C 0.770(3) 0.548(5) 0.5900(14) 0.081(3) Uani 0.15 1 d D U P A 3
H5_3 H 0.810232 0.667610 0.582276 0.097 Uiso 0.15 1 calc R U P A 3
C6_3 C 0.848(2) 0.411(4) 0.6340(10) 0.081(3) Uani 0.15 1 d D U P A 3
H6A_3 H 0.809702 0.294271 0.644716 0.097 Uiso 0.15 1 calc R U P A 3
H6B_3 H 0.877260 0.483675 0.672605 0.097 Uiso 0.15 1 calc R U P A 3

loop_
_atom_site_aniso_label
_atom_site_aniso_U_11
_atom_site_aniso_U_22
_atom_site_aniso_U_33
_atom_site_aniso_U_23
_atom_site_aniso_U_13
_atom_site_aniso_U_12
C1 0.0598(13) 0.0583(13) 0.0708(14) -0.0014(11) 0.0155(10) 0.0055(10)
C2 0.0704(17) 0.0827(19) 0.114(2) 0.0177(17) -0.0002(15) 0.0046(15)
C3 0.0674(18) 0.138(3) 0.133(3) 0.018(3) -0.0066(18) -0.005(2)
C4 0.0719(19) 0.140(3) 0.138(3) -0.011(3) 0.0330(19) -0.027(2)
C5 0.103(3) 0.107(3) 0.174(4) 0.036(3) 0.021(3) -0.033(2)
C6 0.092(2) 0.099(2) 0.130(3) 0.049(2) -0.0008(19) -0.0163(18)
C7 0.0916(19) 0.0781(17) 0.0779(16) -0.0131(14) 0.0139(14) 0.0176(15)
C8 0.097(2) 0.0803(18) 0.0785(17) 0.0127(15) -0.0033(15) 0.0049(16)
O1 0.0629(9) 0.0606(10) 0.0743(11) -0.0101(8) -0.0003(8) 0.0118(8)
O2 0.0790(11) 0.0713(10) 0.0698(10) 0.0055(8) 0.0103(8) -0.0137(9)
O3 0.0660(10) 0.0550(9) 0.0711(10) -0.0080(8) 0.0004(8) 0.0099(8)
Si1 0.0595(4) 0.0526(3) 0.0594(4) -0.0025(3) 0.0086(3) 0.0061(3)
Si2 0.0513(3) 0.0532(3) 0.0613(4) -0.0017(3) 0.0050(3) 0.0046(3)
C1_1 0.084(5) 0.173(9) 0.170(10) -0.047(7) 0.060(6) -0.002(5)
C2_1 0.096(5) 0.136(7) 0.109(6) -0.010(5) 0.043(5) 0.035(4)
C3_1 0.132(6) 0.087(4) 0.100(5) -0.024(4) 0.032(5) 0.026(4)
C4_1 0.094(4) 0.068(4) 0.091(5) -0.018(3) 0.031(4) -0.003(3)
C5_1 0.058(3) 0.056(3) 0.053(3) 0.002(2) 0.007(2) 0.004(2)
C6_1 0.080(3) 0.087(4) 0.123(5) -0.024(4) 0.045(3) -0.017(3)
C1_2 0.118(8) 0.112(10) 0.066(6) -0.022(7) 0.011(6) 0.037(9)
C2_2 0.096(9) 0.105(9) 0.082(9) -0.022(7) 0.006(7) 0.035(8)
C3_2 0.047(5) 0.112(12) 0.095(8) -0.028(8) 0.011(4) 0.020(6)
C4_2 0.058(5) 0.074(7) 0.065(4) -0.008(5) 0.007(4) 0.014(5)
C5_2 0.054(4) 0.049(5) 0.048(5) 0.007(3) 0.002(4) -0.004(4)
C6_2 0.072(6) 0.087(10) 0.067(8) -0.029(7) 0.003(5) -0.005(6)
C1_3 0.089(4) 0.085(6) 0.076(4) -0.001(4) 0.021(3) 0.026(4)
C2_3 0.091(4) 0.090(6) 0.079(4) -0.005(3) 0.019(3) 0.030(4)
C3_3 0.094(4) 0.093(6) 0.077(4) -0.005(3) 0.020(3) 0.033(4)
C4_3 0.092(4) 0.085(6) 0.079(4) -0.007(4) 0.020(3) 0.029(4)
C5_3 0.090(4) 0.079(6) 0.077(4) -0.003(3) 0.023(3) 0.024(4)
C6_3 0.089(4) 0.078(7) 0.078(4) -0.001(3) 0.022(3) 0.022(4)

loop_
_atom_type_symbol
_atom_type_description
_atom_type_scat_dispersion_real
_atom_type_scat_dispersion_imag
_atom_type_scat_source
C C 0.0033 0.0016 'International Tables Vol C Tables 4.2.6.8 and 6.1.1.4'
H H 0.0000 0.0000 'International Tables Vol C Tables 4.2.6.8 and 6.1.1.4'
O O 0.0106 0.0060 'International Tables Vol C Tables 4.2.6.8 and 6.1.1.4'
Si Si 0.0817 0.0704 'International Tables Vol C Tables 4.2.6.8 and 6.1.1.4'

loop_
_geom_angle_atom_site_label_1
_geom_angle_atom_site_label_2
_geom_angle_atom_site_label_3
_geom_angle
_geom_angle_site_symmetry_1
_geom_angle_site_symmetry_3
_geom_angle_publ_flag
C2 C1 H1 106.6 . . ?
C2 C1 Si1 113.03(18) . . ?
C6 C1 H1 106.6 . . ?
C6 C1 C2 109.5(2) . . ?
C6 C1 Si1 114.02(19) . . ?
Si1 C1 H1 106.6 . . ?
C1 C2 H2A 109.0 . . ?
C1 C2 H2B 109.0 . . ?
H2A C2 H2B 107.8 . . ?
C3 C2 C1 112.9(3) . . ?
C3 C2 H2A 109.0 . . ?
C3 C2 H2B 109.0 . . ?
C2 C3 H3A 109.4 . . ?
C2 C3 H3B 109.4 . . ?
H3A C3 H3B 108.0 . . ?
C4 C3 C2 111.4(3) . . ?
C4 C3 H3A 109.4 . . ?
C4 C3 H3B 109.4 . . ?
C3 C4 H4A 109.3 . . ?
C3 C4 H4B 109.3 . . ?
H4A C4 H4B 108.0 . . ?
C5 C4 C3 111.4(3) . . ?
C5 C4 H4A 109.3 . . ?
C5 C4 H4B 109.3 . . ?
C4 C5 H5A 109.3 . . ?
C4 C5 H5B 109.3 . . ?
C4 C5 C6 111.8(3) . . ?
H5A C5 H5B 107.9 . . ?
C6 C5 H5A 109.3 . . ?
C6 C5 H5B 109.3 . . ?
C1 C6 C5 112.5(3) . . ?
C1 C6 H6A 109.1 . . ?
C1 C6 H6B 109.1 . . ?
C5 C6 H6A 109.1 . . ?
C5 C6 H6B 109.1 . . ?
H6A C6 H6B 107.8 . . ?
H7A C7 H7B 109.5 . . ?
H7A C7 H7C 109.5 . . ?
H7B C7 H7C 109.5 . . ?
Si1 C7 H7A 109.5 . . ?
Si1 C7 H7B 109.5 . . ?
Si1 C7 H7C 109.5 . . ?
H8A C8 H8B 109.5 . . ?
H8A C8 H8C 109.5 . . ?
H8B C8 H8C 109.5 . . ?
Si2 C8 H8A 109.5 . . ?
Si2 C8 H8B 109.5 . . ?
Si2 C8 H8C 109.5 . . ?
Si1 O1 H1A 118.6(18) . . ?
Si2 O2 Si1 147.87(12) . . ?
Si2 O3 H3 114.2(19) . . ?
C7 Si1 C1 113.45(13) . . ?
O1 Si1 C1 111.38(10) . . ?
O1 Si1 C7 105.58(11) . . ?
O2 Si1 C1 106.94(10) . . ?
O2 Si1 C7 109.62(12) . . ?
O2 Si1 O1 109.88(10) . . ?
C8 Si2 C5_1 120.89(19) . . ?
C8 Si2 C5_2 101.8(4) . . ?
C8 Si2 C5_3 105.6(10) . . ?
O2 Si2 C8 107.64(12) . . ?
O2 Si2 O3 110.33(9) . . ?
O2 Si2 C5_1 101.63(17) . . ?
O2 Si2 C5_2 117.4(4) . . ?
O2 Si2 C5_3 117.4(14) . . ?
O3 Si2 C8 106.97(12) . . ?
O3 Si2 C5_1 109.09(17) . . ?
O3 Si2 C5_2 111.8(3) . . ?
O3 Si2 C5_3 108.3(11) . . ?
H1A_1 C1_1 H1B_1 108.0 . . ?
C2_1 C1_1 H1A_1 109.3 . . ?
C2_1 C1_1 H1B_1 109.3 . . ?
C2_1 C1_1 C6_1 111.4(7) . . ?
C6_1 C1_1 H1A_1 109.3 . . ?
C6_1 C1_1 H1B_1 109.3 . . ?
C1_1 C2_1 H2A_1 109.4 . . ?
C1_1 C2_1 H2B_1 109.4 . . ?
C1_1 C2_1 C3_1 111.0(7) . . ?
H2A_1 C2_1 H2B_1 108.0 . . ?
C3_1 C2_1 H2A_1 109.4 . . ?
C3_1 C2_1 H2B_1 109.4 . . ?
C2_1 C3_1 H3A_1 109.2 . . ?
C2_1 C3_1 H3B_1 109.2 . . ?
C2_1 C3_1 C4_1 111.9(6) . . ?
H3A_1 C3_1 H3B_1 107.9 . . ?
C4_1 C3_1 H3A_1 109.2 . . ?
C4_1 C3_1 H3B_1 109.2 . . ?
C3_1 C4_1 H4A_1 109.3 . . ?
C3_1 C4_1 H4B_1 109.3 . . ?
C3_1 C4_1 C5_1 111.7(5) . . ?
H4A_1 C4_1 H4B_1 107.9 . . ?
C5_1 C4_1 H4A_1 109.3 . . ?
C5_1 C4_1 H4B_1 109.3 . . ?
Si2 C5_1 H5_1 106.6 . . ?
C4_1 C5_1 Si2 113.0(4) . . ?
C4_1 C5_1 H5_1 106.6 . . ?
C6_1 C5_1 Si2 112.7(4) . . ?
C6_1 C5_1 C4_1 110.8(5) . . ?
C6_1 C5_1 H5_1 106.6 . . ?
C1_1 C6_1 H6A_1 109.0 . . ?
C1_1 C6_1 H6B_1 109.0 . . ?
C5_1 C6_1 C1_1 113.0(5) . . ?
C5_1 C6_1 H6A_1 109.0 . . ?
C5_1 C6_1 H6B_1 109.0 . . ?
H6A_1 C6_1 H6B_1 107.8 . . ?
H1A_2 C1_2 H1B_2 108.1 . . ?
C2_2 C1_2 H1A_2 109.5 . . ?
C2_2 C1_2 H1B_2 109.5 . . ?
C2_2 C1_2 C6_2 110.5(10) . . ?
C6_2 C1_2 H1A_2 109.5 . . ?
C6_2 C1_2 H1B_2 109.5 . . ?
C1_2 C2_2 H2A_2 109.4 . . ?
C1_2 C2_2 H2B_2 109.4 . . ?
H2A_2 C2_2 H2B_2 108.0 . . ?
C3_2 C2_2 C1_2 111.0(10) . . ?
C3_2 C2_2 H2A_2 109.4 . . ?
C3_2 C2_2 H2B_2 109.4 . . ?
C2_2 C3_2 H3A_2 109.3 . . ?
C2_2 C3_2 H3B_2 109.3 . . ?
C2_2 C3_2 C4_2 111.7(10) . . ?
H3A_2 C3_2 H3B_2 107.9 . . ?
C4_2 C3_2 H3A_2 109.3 . . ?
C4_2 C3_2 H3B_2 109.3 . . ?
C3_2 C4_2 H4A_2 109.4 . . ?
C3_2 C4_2 H4B_2 109.4 . . ?
H4A_2 C4_2 H4B_2 108.0 . . ?
C5_2 C4_2 C3_2 111.3(8) . . ?
C5_2 C4_2 H4A_2 109.4 . . ?
C5_2 C4_2 H4B_2 109.4 . . ?
Si2 C5_2 H5_2 108.0 . . ?
C4_2 C5_2 Si2 110.2(8) . . ?
C4_2 C5_2 H5_2 108.0 . . ?
C6_2 C5_2 Si2 114.2(9) . . ?
C6_2 C5_2 C4_2 108.4(8) . . ?
C6_2 C5_2 H5_2 108.0 . . ?
C1_2 C6_2 H6A_2 108.5 . . ?
C1_2 C6_2 H6B_2 108.5 . . ?
C5_2 C6_2 C1_2 114.9(9) . . ?
C5_2 C6_2 H6A_2 108.5 . . ?
C5_2 C6_2 H6B_2 108.5 . . ?
H6A_2 C6_2 H6B_2 107.5 . . ?
H1A_3 C1_3 H1B_3 108.3 . . ?
C2_3 C1_3 H1A_3 109.9 . . ?
C2_3 C1_3 H1B_3 109.9 . . ?
C2_3 C1_3 C6_3 108.7(16) . . ?
C6_3 C1_3 H1A_3 109.9 . . ?
C6_3 C1_3 H1B_3 109.9 . . ?
C1_3 C2_3 H2A_3 110.0 . . ?
C1_3 C2_3 H2B_3 110.0 . . ?
C1_3 C2_3 C3_3 108.4(15) . . ?
H2A_3 C2_3 H2B_3 108.4 . . ?
C3_3 C2_3 H2A_3 110.0 . . ?
C3_3 C2_3 H2B_3 110.0 . . ?
C2_3 C3_3 H3A_3 109.9 . . ?
C2_3 C3_3 H3B_3 109.9 . . ?
H3A_3 C3_3 H3B_3 108.3 . . ?
C4_3 C3_3 C2_3 108.9(14) . . ?
C4_3 C3_3 H3A_3 109.9 . . ?
C4_3 C3_3 H3B_3 109.9 . . ?
C3_3 C4_3 H4A_3 109.5 . . ?
C3_3 C4_3 H4B_3 109.5 . . ?
C3_3 C4_3 C5_3 110.5(15) . . ?
H4A_3 C4_3 H4B_3 108.1 . . ?
C5_3 C4_3 H4A_3 109.5 . . ?
C5_3 C4_3 H4B_3 109.5 . . ?
Si2 C5_3 H5_3 106.9 . . ?
C4_3 C5_3 Si2 108(2) . . ?
C4_3 C5_3 H5_3 106.9 . . ?
C6_3 C5_3 Si2 117(2) . . ?
C6_3 C5_3 C4_3 110.6(15) . . ?
C6_3 C5_3 H5_3 106.9 . . ?
C1_3 C6_3 H6A_3 109.1 . . ?
C1_3 C6_3 H6B_3 109.1 . . ?
C5_3 C6_3 C1_3 112.5(15) . . ?
C5_3 C6_3 H6A_3 109.1 . . ?
C5_3 C6_3 H6B_3 109.1 . . ?
H6A_3 C6_3 H6B_3 107.8 . . ?

loop_
_geom_bond_atom_site_label_1
_geom_bond_atom_site_label_2
_geom_bond_distance
_geom_bond_site_symmetry_2
_geom_bond_publ_flag
C1 H1 0.9800 . ?
C1 C2 1.518(3) . ?
C1 C6 1.513(4) . ?
C1 Si1 1.854(2) . ?
C2 H2A 0.9700 . ?
C2 H2B 0.9700 . ?
C2 C3 1.512(4) . ?
C3 H3A 0.9700 . ?
C3 H3B 0.9700 . ?
C3 C4 1.509(5) . ?
C4 H4A 0.9700 . ?
C4 H4B 0.9700 . ?
C4 C5 1.494(5) . ?
C5 H5A 0.9700 . ?
C5 H5B 0.9700 . ?
C5 C6 1.522(4) . ?
C6 H6A 0.9700 . ?
C6 H6B 0.9700 . ?
C7 H7A 0.9600 . ?
C7 H7B 0.9600 . ?
C7 H7C 0.9600 . ?
C7 Si1 1.848(3) . ?
C8 H8A 0.9600 . ?
C8 H8B 0.9600 . ?
C8 H8C 0.9600 . ?
C8 Si2 1.840(3) . ?
O1 Si1 1.6355(16) . ?
O1 H1A 0.854(17) . ?
O2 Si1 1.6187(17) . ?
O2 Si2 1.6145(17) . ?
O3 Si2 1.6387(16) . ?
O3 H3 0.856(16) . ?
Si2 C5_1 1.866(5) . ?
Si2 C5_2 1.886(12) . ?
Si2 C5_3 1.87(3) . ?
C1_1 H1A_1 0.9700 . ?
C1_1 H1B_1 0.9700 . ?
C1_1 C2_1 1.494(8) . ?
C1_1 C6_1 1.516(8) . ?
C2_1 H2A_1 0.9700 . ?
C2_1 H2B_1 0.9700 . ?
C2_1 C3_1 1.522(8) . ?
C3_1 H3A_1 0.9700 . ?
C3_1 H3B_1 0.9700 . ?
C3_1 C4_1 1.524(7) . ?
C4_1 H4A_1 0.9700 . ?
C4_1 H4B_1 0.9700 . ?
C4_1 C5_1 1.524(7) . ?
C5_1 H5_1 0.9800 . ?
C5_1 C6_1 1.505(6) . ?
C6_1 H6A_1 0.9700 . ?
C6_1 H6B_1 0.9700 . ?
C1_2 H1A_2 0.9700 . ?
C1_2 H1B_2 0.9700 . ?
C1_2 C2_2 1.520(10) . ?
C1_2 C6_2 1.522(10) . ?
C2_2 H2A_2 0.9700 . ?
C2_2 H2B_2 0.9700 . ?
C2_2 C3_2 1.505(10) . ?
C3_2 H3A_2 0.9700 . ?
C3_2 H3B_2 0.9700 . ?
C3_2 C4_2 1.526(9) . ?
C4_2 H4A_2 0.9700 . ?
C4_2 H4B_2 0.9700 . ?
C4_2 C5_2 1.523(8) . ?
C5_2 H5_2 0.9800 . ?
C5_2 C6_2 1.526(9) . ?
C6_2 H6A_2 0.9700 . ?
C6_2 H6B_2 0.9700 . ?
C1_3 H1A_3 0.9700 . ?
C1_3 H1B_3 0.9700 . ?
C1_3 C2_3 1.526(12) . ?
C1_3 C6_3 1.527(11) . ?
C2_3 H2A_3 0.9700 . ?
C2_3 H2B_3 0.9700 . ?
C2_3 C3_3 1.528(12) . ?
C3_3 H3A_3 0.9700 . ?
C3_3 H3B_3 0.9700 . ?
C3_3 C4_3 1.532(11) . ?
C4_3 H4A_3 0.9700 . ?
C4_3 H4B_3 0.9700 . ?
C4_3 C5_3 1.527(12) . ?
C5_3 H5_3 0.9800 . ?
C5_3 C6_3 1.521(12) . ?
C6_3 H6A_3 0.9700 . ?
C6_3 H6B_3 0.9700 . ?
